data_7113337
loop_
_publ_author_name
'Brice\~no, Alexander'
'Leal, Dayana'
'Atencio, Reinaldo'
'D\'iaz de Delgado, Graciela'

_publ_section_title
;
 Supramolecular isomerism in multivalent metal-templated assemblies with
 topochemical influence in the regioselective synthesis of
 tetrakis(2-pyridyl)cyclobutane isomers.
;
_journal_issue 33
_journal_name_full 'Chemical communications (Cambridge, England)'
_journal_page_first 3534
_journal_page_last 3536
_journal_paper_doi 10.1039/b606673a
_journal_year 2006
_chemical_compound_source Synthesis
_chemical_formula_moiety '4(C12 H10 N2), C2 H8 Mn N2 O4 S2'
_chemical_formula_sum 'C50 H48 Mn N10 O4 S2'
_chemical_formula_weight 972.04
_chemical_name_common Compound-Mn
_chemical_name_systematic
;
Compound-Mn
;
_space_group_IT_number 14
_symmetry_cell_setting monoclinic
_symmetry_space_group_name_Hall '-P 2yn'
_symmetry_space_group_name_H-M 'P 1 21/n 1'
_atom_sites_solution_hydrogens geom
_atom_sites_solution_primary direct
_atom_sites_solution_secondary difmap
_audit_creation_method SHELXL-97
_cell_angle_alpha 90.00
_cell_angle_beta 92.672(4)
_cell_angle_gamma 90.00
_cell_formula_units_Z 2
_cell_length_a 10.6800(14)
_cell_length_b 10.1327(13)
_cell_length_c 23.011(3)
_cell_measurement_reflns_used 3118
_cell_measurement_temperature 295(2)
_cell_measurement_theta_max 27.8684
_cell_measurement_theta_min 1.7718
_cell_volume 2487.5(6)
_computing_cell_refinement 'CrystalClear (Rigaku/MSC Inc., 2005)'
_computing_data_collection 'CrystalClear (Rigaku/MSC Inc., 2005)'
_computing_data_reduction 'CrystalClear (Rigaku/MSC Inc., 2005)'
_computing_molecular_graphics
;
SHELXLTL-NT V5.1 (Bruker AXS, 1998) and DIAMOND
(Brandenburg, 1998)
;
_computing_publication_material
;
SHELXLTL-NT V5.1 (Bruker AXS, 1998) and PLATON (Spek, 2003).
;
_computing_structure_refinement 'SHELXLTL-NT V5.1 (Bruker AXS, 1998)'
_computing_structure_solution 'SHELXLTL-NT V5.1 (Bruker AXS, 1998)'
_diffrn_ambient_temperature 295(2)
_diffrn_detector_area_resol_mean 14.6306
_diffrn_measured_fraction_theta_full 0.970
_diffrn_measured_fraction_theta_max 0.781
_diffrn_measurement_device
;
Mercury (2x2 bin mode)
;
_diffrn_measurement_device_type 'Rigaku AFC7S Mercury'
_diffrn_measurement_method \w
_diffrn_radiation_detector CCD
_diffrn_radiation_monochromator graphite
_diffrn_radiation_source 'normal-focus sealed tube'
_diffrn_radiation_type MoK\a
_diffrn_radiation_wavelength 0.71070
_diffrn_reflns_av_R_equivalents 0.0353
_diffrn_reflns_av_sigmaI/netI 0.0304
_diffrn_reflns_limit_h_max 12
_diffrn_reflns_limit_h_min -12
_diffrn_reflns_limit_k_max 9
_diffrn_reflns_limit_k_min -11
_diffrn_reflns_limit_l_max 26
_diffrn_reflns_limit_l_min -26
_diffrn_reflns_number 26596
_diffrn_reflns_theta_full 25.00
_diffrn_reflns_theta_max 28.11
_diffrn_reflns_theta_min 1.77
_exptl_absorpt_coefficient_mu 0.403
_exptl_absorpt_correction_T_max 0.930
_exptl_absorpt_correction_T_min 0.838
_exptl_absorpt_correction_type multi-scan
_exptl_absorpt_process_details 'Jacobson, R. (1998) Private communication'
_exptl_crystal_colour yellow
_exptl_crystal_density_diffrn 1.298
_exptl_crystal_density_method 'not measured'
_exptl_crystal_description Plate
_exptl_crystal_F_000 1014
_exptl_crystal_size_max 0.42
_exptl_crystal_size_mid 0.34
_exptl_crystal_size_min 0.16
_refine_diff_density_max 1.002
_refine_diff_density_min -0.495
_refine_diff_density_rms 0.061
_refine_ls_extinction_method none
_refine_ls_goodness_of_fit_ref 1.046
_refine_ls_hydrogen_treatment constr
_refine_ls_matrix_type full
_refine_ls_number_parameters 242
_refine_ls_number_reflns 4752
_refine_ls_number_restraints 2
_refine_ls_restrained_S_all 1.048
_refine_ls_R_factor_all 0.0937
_refine_ls_R_factor_gt 0.0684
_refine_ls_shift/su_max 0.001
_refine_ls_shift/su_mean 0.000
_refine_ls_structure_factor_coef Fsqd
_refine_ls_weighting_details 'calc w=1/[\s^2^(Fo^2^)+(0.0892P)^2^+2.3075P] where P=(Fo^2^+2Fc^2^)/3'
_refine_ls_weighting_scheme calc
_refine_ls_wR_factor_gt 0.1719
_refine_ls_wR_factor_ref 0.1934
_reflns_number_gt 3499
_reflns_number_total 4752
_reflns_threshold_expression >2sigma(I)
_cod_data_source_file b606673a.txt
_cod_data_source_block shelxle
_cod_depositor_comments
;
The following automatic conversions were performed:

'_symmetry_cell_setting' value 'Monoclinic' changed to 'monoclinic'
according to
/usr/data/users/saulius/automatic-downloads/retrospective/RSC/lib/dictionaries/cif_core.dic
dictionary named 'cif_core.dic' version 2.4.2 from
2011-04-26.

'_exptl_absorpt_correction_type' value 'Multi-scan'
changed to 'multi-scan' according to
/usr/data/users/saulius/automatic-downloads/retrospective/RSC/lib/dictionaries/cif_core.dic
dictionary named 'cif_core.dic' version 2.4.2 from 2011-04-26.

Automatic conversion script
Id: cif_fix_values 2281 2013-09-26 08:29:07Z andrius 
;
_cod_original_cell_volume 2487.4(6)
_cod_original_sg_symbol_H-M P21/n
_cod_database_code 7113337

loop_
_symmetry_equiv_pos_as_xyz
'x, y, z'
'-x+1/2, y+1/2, -z+1/2'
'-x, -y, -z'
'x-1/2, -y-1/2, z-1/2'

loop_
_atom_site_label
_atom_site_type_symbol
_atom_site_fract_x
_atom_site_fract_y
_atom_site_fract_z
_atom_site_U_iso_or_equiv
_atom_site_adp_type
_atom_site_occupancy
_atom_site_symmetry_multiplicity
_atom_site_calc_flag
_atom_site_refinement_flags
_atom_site_disorder_assembly
_atom_site_disorder_group
Mn1 Mn 0.0000 0.5000 0.5000 0.0472(2) Uani 1 2 d S . .
S1 S -0.06340(14) 0.44511(14) 0.70967(4) 0.0914(4) Uani 1 1 d . . .
N1 N -0.0330(3) 0.4559(3) 0.59056(13) 0.0638(8) Uani 1 1 d . . .
O1W O 0.1595(2) 0.3651(2) 0.49998(10) 0.0603(6) Uani 1 1 d . . .
H1W1 H 0.1886 0.3249 0.5301 0.072 Uiso 1 1 d R . .
H2W1 H 0.2165 0.3770 0.4759 0.072 Uiso 1 1 d R . .
O2W O 0.1303(2) 0.6577(2) 0.53258(11) 0.0625(7) Uani 1 1 d . . .
H1W2 H 0.1852 0.6941 0.5123 0.075 Uiso 1 1 d R . .
H2W2 H 0.0982 0.7216 0.5506 0.075 Uiso 1 1 d R . .
C1 C -0.0451(4) 0.4514(4) 0.64003(15) 0.0563(9) Uani 1 1 d . . .
C2 C 0.3055(7) 0.9896(8) 0.5566(3) 0.0660(18) Uiso 0.55 1 d P A 1
H2 H 0.3046 0.8995 0.5644 0.079 Uiso 0.55 1 calc PR A 1
C3 C 0.3182(7) 1.0227(9) 0.5043(4) 0.0672(19) Uiso 0.55 1 d P A 1
H3 H 0.3203 1.1127 0.4965 0.081 Uiso 0.55 1 calc PR A 1
C4 C 0.2921(5) 1.0773(6) 0.6064(2) 0.0630(19) Uiso 0.55 1 d PG A 1
N2 N 0.2655(5) 1.2092(6) 0.59460(18) 0.0637(16) Uiso 0.55 1 d PG A 1
C5 C 0.2553(7) 1.2983(4) 0.6400(3) 0.070(2) Uiso 0.55 1 d PG A 1
H5 H 0.2375 1.3865 0.6321 0.084 Uiso 0.55 1 calc PR A 1
C6 C 0.2718(9) 1.2557(6) 0.6973(2) 0.083(3) Uiso 0.55 1 d PG A 1
H6 H 0.2650 1.3153 0.7277 0.100 Uiso 0.55 1 calc PR A 1
C7 C 0.2984(9) 1.1238(7) 0.70911(17) 0.077(4) Uiso 0.55 1 d PG A 1
H7 H 0.3094 1.0953 0.7474 0.093 Uiso 0.55 1 calc PR A 1
C8 C 0.3086(7) 1.0347(5) 0.6637(3) 0.078(3) Uiso 0.55 1 d PG A 1
H8 H 0.3264 0.9464 0.6716 0.093 Uiso 0.55 1 calc PR A 1
C9 C 0.3298(6) 0.9357(5) 0.4557(2) 0.061(2) Uiso 0.55 1 d PG A 1
N3 N 0.3011(6) 0.8031(6) 0.46290(18) 0.058(2) Uiso 0.55 1 d PG A 1
C10 C 0.3092(6) 0.7160(4) 0.4166(3) 0.060(2) Uiso 0.55 1 d PG A 1
H10 H 0.2900 0.6273 0.4214 0.072 Uiso 0.55 1 calc PR A 1
C11 C 0.3461(6) 0.7615(6) 0.3630(2) 0.073(2) Uiso 0.55 1 d PG A 1
H11 H 0.3515 0.7032 0.3320 0.087 Uiso 0.55 1 calc PR A 1
C12 C 0.3748(6) 0.8941(7) 0.3558(2) 0.077(2) Uiso 0.55 1 d PG A 1
H12 H 0.3995 0.9245 0.3199 0.092 Uiso 0.55 1 calc PR A 1
C13 C 0.3667(6) 0.9812(4) 0.4021(3) 0.069(2) Uiso 0.55 1 d PG A 1
H13 H 0.3859 1.0700 0.3973 0.083 Uiso 0.55 1 calc PR A 1
C2A C 0.3192(7) 1.0851(8) 0.5419(3) 0.0535(18) Uiso 0.45 1 d P B 2
H2A H 0.3286 1.1486 0.5132 0.064 Uiso 0.45 1 calc PR B 2
C3A C 0.3224(7) 0.9587(9) 0.5247(4) 0.0536(18) Uiso 0.45 1 d P B 2
H3A H 0.3180 0.8954 0.5538 0.064 Uiso 0.45 1 calc PR B 2
C4A C 0.3029(6) 1.1322(7) 0.5991(2) 0.0482(17) Uiso 0.45 1 d PG B 2
N2A N 0.2654(6) 1.2629(7) 0.6040(2) 0.0601(19) Uiso 0.45 1 d PG B 2
C5A C 0.2468(8) 1.3167(5) 0.6585(3) 0.084(3) Uiso 0.45 1 d PG B 2
H5A H 0.2217 1.4041 0.6617 0.100 Uiso 0.45 1 calc PR B 2
C6A C 0.2657(11) 1.2397(8) 0.7081(2) 0.077(4) Uiso 0.45 1 d PG B 2
H6A H 0.2533 1.2756 0.7446 0.093 Uiso 0.45 1 calc PR B 2
C7A C 0.3033(11) 1.1089(8) 0.7032(2) 0.089(6) Uiso 0.45 1 d PG B 2
H7A H 0.3159 1.0574 0.7364 0.107 Uiso 0.45 1 calc PR B 2
C8A C 0.3218(8) 1.0552(5) 0.6487(3) 0.068(3) Uiso 0.45 1 d PG B 2
H8A H 0.3469 0.9677 0.6455 0.081 Uiso 0.45 1 calc PR B 2
C9A C 0.3318(7) 0.9105(7) 0.4667(2) 0.052(2) Uiso 0.45 1 d PG B 2
N3A N 0.3016(7) 0.7793(6) 0.4552(3) 0.062(3) Uiso 0.45 1 d PG B 2
C10A C 0.3098(7) 0.7293(5) 0.3993(3) 0.070(3) Uiso 0.45 1 d PG B 2
H10A H 0.2897 0.6415 0.3916 0.084 Uiso 0.45 1 calc PR B 2
C11A C 0.3482(7) 0.8105(8) 0.3548(2) 0.063(2) Uiso 0.45 1 d PG B 2
H11A H 0.3536 0.7770 0.3174 0.076 Uiso 0.45 1 calc PR B 2
C12A C 0.3783(7) 0.9417(7) 0.3662(3) 0.064(2) Uiso 0.45 1 d PG B 2
H12A H 0.4040 0.9960 0.3364 0.076 Uiso 0.45 1 calc PR B 2
C13A C 0.3701(7) 0.9917(4) 0.4222(3) 0.063(3) Uiso 0.45 1 d PG B 2
H13A H 0.3903 1.0795 0.4298 0.076 Uiso 0.45 1 calc PR B 2
C20 C 0.0001(4) 1.0356(4) 0.52348(14) 0.0902(14) Uani 1 1 d D . .
H20 H 0.0028 1.1268 0.5191 0.108 Uiso 1 1 calc R . .
C21 C -0.0036(4) 0.9837(4) 0.58298(15) 0.0629(10) Uani 1 1 d D . .
C22 C 0.0125(5) 0.8249(5) 0.6532(2) 0.0848(13) Uani 1 1 d . . .
H22 H 0.0291 0.7380 0.6639 0.102 Uiso 1 1 calc R . .
C23 C -0.0190(5) 0.9130(6) 0.6954(2) 0.0945(16) Uani 1 1 d . . .
H23 H -0.0260 0.8860 0.7337 0.113 Uiso 1 1 calc R . .
C24 C -0.0398(5) 1.0411(6) 0.6797(2) 0.0920(15) Uani 1 1 d . . .
H24 H -0.0596 1.1032 0.7075 0.110 Uiso 1 1 calc R . .
C25 C -0.0317(4) 1.0770(5) 0.6241(2) 0.0769(12) Uani 1 1 d . . .
H25 H -0.0450 1.1645 0.6132 0.092 Uiso 1 1 calc R . .
N5 N 0.0203(3) 0.8585(4) 0.59770(15) 0.0711(9) Uani 1 1 d . . .
N4 N 0.3572(3) 0.3855(3) 0.42137(12) 0.0560(7) Uani 1 1 d . . .
C14 C 0.5326(4) 0.4739(4) 0.47931(15) 0.0577(9) Uani 1 1 d . . .
H14 H 0.6195 0.4796 0.4838 0.069 Uiso 1 1 calc R . .
C15 C 0.4812(4) 0.4079(3) 0.42696(14) 0.0528(8) Uani 1 1 d . . .
C17 C 0.3834(5) 0.2967(4) 0.32656(16) 0.0712(11) Uani 1 1 d . . .
H17 H 0.3471 0.2611 0.2925 0.085 Uiso 1 1 calc R . .
C18 C 0.5095(5) 0.3152(4) 0.33288(16) 0.0744(12) Uani 1 1 d . . .
H18 H 0.5613 0.2900 0.3035 0.089 Uiso 1 1 calc R . .
C19 C 0.5598(4) 0.3715(4) 0.38334(16) 0.0665(10) Uani 1 1 d . . .
H19 H 0.6458 0.3850 0.3881 0.080 Uiso 1 1 calc R . .
C16 C 0.3112(4) 0.3320(4) 0.37195(16) 0.0656(10) Uani 1 1 d . . .
H16 H 0.2252 0.3178 0.3680 0.079 Uiso 1 1 calc R . .

loop_
_atom_site_aniso_label
_atom_site_aniso_U_11
_atom_site_aniso_U_22
_atom_site_aniso_U_33
_atom_site_aniso_U_23
_atom_site_aniso_U_13
_atom_site_aniso_U_12
Mn1 0.0554(5) 0.0520(4) 0.0348(4) 0.0042(3) 0.0068(3) -0.0014(3)
S1 0.1343(12) 0.1048(9) 0.0358(6) 0.0040(5) 0.0113(6) -0.0093(8)
N1 0.077(2) 0.073(2) 0.0422(18) 0.0086(14) 0.0111(14) -0.0015(16)
O1W 0.0629(16) 0.0692(16) 0.0491(14) 0.0093(11) 0.0082(11) 0.0075(12)
O2W 0.0658(16) 0.0587(15) 0.0640(16) -0.0045(12) 0.0122(12) -0.0083(12)
C1 0.071(2) 0.057(2) 0.041(2) 0.0049(15) 0.0054(16) -0.0049(17)
C20 0.060(3) 0.108(4) 0.102(4) -0.016(3) -0.005(3) 0.004(2)
C21 0.050(2) 0.086(3) 0.052(2) 0.0018(18) -0.0052(16) 0.0011(18)
C22 0.094(3) 0.073(3) 0.087(3) 0.013(2) 0.002(3) -0.009(2)
C23 0.093(4) 0.137(5) 0.053(3) 0.005(3) 0.004(2) -0.002(3)
C24 0.086(3) 0.121(4) 0.068(3) -0.032(3) -0.003(2) 0.019(3)
C25 0.072(3) 0.076(3) 0.081(3) -0.005(2) -0.012(2) 0.014(2)
N5 0.071(2) 0.076(2) 0.066(2) -0.0182(17) 0.0001(17) -0.0085(17)
N4 0.064(2) 0.0606(18) 0.0438(15) -0.0058(12) 0.0037(13) 0.0065(14)
C14 0.058(2) 0.063(2) 0.051(2) -0.0032(15) -0.0008(16) 0.0048(16)
C15 0.061(2) 0.0525(19) 0.0452(18) -0.0003(14) 0.0047(15) 0.0080(15)
C17 0.096(3) 0.071(3) 0.046(2) -0.0081(17) -0.001(2) 0.004(2)
C18 0.097(3) 0.081(3) 0.047(2) -0.0068(18) 0.021(2) 0.013(2)
C19 0.063(2) 0.080(3) 0.057(2) -0.0043(18) 0.0136(18) 0.0051(19)
C16 0.068(3) 0.069(2) 0.058(2) -0.0067(18) -0.0054(18) -0.0003(19)

loop_
_atom_type_symbol
_atom_type_description
_atom_type_scat_dispersion_real
_atom_type_scat_dispersion_imag
_atom_type_scat_source
C C 0.0033 0.0016 'International Tables Vol C Tables 4.2.6.8 and 6.1.1.4'
H H 0.0000 0.0000 'International Tables Vol C Tables 4.2.6.8 and 6.1.1.4'
Mn Mn 0.3368 0.7283 'International Tables Vol C Tables 4.2.6.8 and 6.1.1.4'
N N 0.0061 0.0033 'International Tables Vol C Tables 4.2.6.8 and 6.1.1.4'
O O 0.0106 0.0060 'International Tables Vol C Tables 4.2.6.8 and 6.1.1.4'
S S 0.1246 0.1234 'International Tables Vol C Tables 4.2.6.8 and 6.1.1.4'

loop_
_geom_angle_atom_site_label_1
_geom_angle_atom_site_label_2
_geom_angle_atom_site_label_3
_geom_angle
_geom_angle_site_symmetry_1
_geom_angle_site_symmetry_3
N1 Mn1 N1 180.000(1) 3_566 .
N1 Mn1 O1W 91.88(11) 3_566 3_566
N1 Mn1 O1W 88.12(11) . 3_566
N1 Mn1 O1W 88.12(11) 3_566 .
N1 Mn1 O1W 91.88(11) . .
O1W Mn1 O1W 180.000(1) 3_566 .
N1 Mn1 O2W 87.23(11) 3_566 3_566
N1 Mn1 O2W 92.77(11) . 3_566
O1W Mn1 O2W 88.53(10) 3_566 3_566
O1W Mn1 O2W 91.47(10) . 3_566
N1 Mn1 O2W 92.77(11) 3_566 .
N1 Mn1 O2W 87.23(11) . .
O1W Mn1 O2W 91.47(10) 3_566 .
O1W Mn1 O2W 88.53(10) . .
O2W Mn1 O2W 180.00(15) 3_566 .
C1 N1 Mn1 169.9(3) . .
Mn1 O1W H1W1 123.7 . .
Mn1 O1W H2W1 119.6 . .
H1W1 O1W H2W1 110.7 . .
Mn1 O2W H1W2 124.3 . .
Mn1 O2W H2W2 116.9 . .
H1W2 O2W H2W2 103.9 . .
N1 C1 S1 179.6(4) . .
C3 C2 C4 127.2(8) . .
C3 C2 H2 116.4 . .
C4 C2 H2 116.4 . .
C2 C3 C9 126.7(9) . .
C2 C3 H3 116.6 . .
C9 C3 H3 116.6 . .
N2 C4 C8 120.0 . .
N2 C4 C2 117.3(5) . .
C8 C4 C2 122.7(5) . .
C4 N2 C5 120.0 . .
C6 C5 N2 120.0 . .
C6 C5 H5 120.0 . .
N2 C5 H5 120.0 . .
C5 C6 C7 120.0 . .
C5 C6 H6 120.0 . .
C7 C6 H6 120.0 . .
C8 C7 C6 120.0 . .
C8 C7 H7 120.0 . .
C6 C7 H7 120.0 . .
C7 C8 C4 120.0 . .
C7 C8 H8 120.0 . .
C4 C8 H8 120.0 . .
N3 C9 C13 120.0 . .
N3 C9 C3 118.3(6) . .
C13 C9 C3 121.7(6) . .
C9 N3 C10 120.0 . .
C11 C10 N3 120.0 . .
C11 C10 H10 120.0 . .
N3 C10 H10 120.0 . .
C10 C11 C12 120.0 . .
C10 C11 H11 120.0 . .
C12 C11 H11 120.0 . .
C13 C12 C11 120.0 . .
C13 C12 H12 120.0 . .
C11 C12 H12 120.0 . .
C12 C13 C9 120.0 . .
C12 C13 H13 120.0 . .
C9 C13 H13 120.0 . .
C3A C2A C4A 126.9(8) . .
C3A C2A H2A 116.6 . .
C4A C2A H2A 116.6 . .
C2A C3A C9A 127.2(9) . .
C2A C3A H3A 116.4 . .
C9A C3A H3A 116.4 . .
N2A C4A C8A 120.0 . .
N2A C4A C2A 116.3(6) . .
C8A C4A C2A 123.7(6) . .
C4A N2A C5A 120.0 . .
C6A C5A N2A 120.0 . .
C6A C5A H5A 120.0 . .
N2A C5A H5A 120.0 . .
C5A C6A C7A 120.0 . .
C5A C6A H6A 120.0 . .
C7A C6A H6A 120.0 . .
C8A C7A C6A 120.0 . .
C8A C7A H7A 120.0 . .
C6A C7A H7A 120.0 . .
C7A C8A C4A 120.0 . .
C7A C8A H8A 120.0 . .
C4A C8A H8A 120.0 . .
N3A C9A C13A 120.0 . .
N3A C9A C3A 118.6(7) . .
C13A C9A C3A 121.4(7) . .
C9A N3A C10A 120.0 . .
C11A C10A N3A 120.0 . .
C11A C10A H10A 120.0 . .
N3A C10A H10A 120.0 . .
C10A C11A C12A 120.0 . .
C10A C11A H11A 120.0 . .
C12A C11A H11A 120.0 . .
C13A C12A C11A 120.0 . .
C13A C12A H12A 120.0 . .
C11A C12A H12A 120.0 . .
C12A C13A C9A 120.0 . .
C12A C13A H13A 120.0 . .
C9A C13A H13A 120.0 . .
C20 C20 C21 125.2(6) 3_576 .
C20 C20 H20 117.4 3_576 .
C21 C20 H20 117.4 . .
N5 C21 C25 121.5(4) . .
N5 C21 C20 124.3(4) . .
C25 C21 C20 114.1(4) . .
N5 C22 C23 122.9(5) . .
N5 C22 H22 118.6 . .
C23 C22 H22 118.6 . .
C24 C23 C22 118.3(5) . .
C24 C23 H23 120.9 . .
C22 C23 H23 120.9 . .
C25 C24 C23 119.8(5) . .
C25 C24 H24 120.1 . .
C23 C24 H24 120.1 . .
C24 C25 C21 119.6(4) . .
C24 C25 H25 120.2 . .
C21 C25 H25 120.2 . .
C22 N5 C21 117.9(4) . .
C16 N4 C15 118.2(3) . .
C14 C14 C15 126.0(5) 3_666 .
C14 C14 H14 117.0 3_666 .
C15 C14 H14 117.0 . .
N4 C15 C19 120.8(3) . .
N4 C15 C14 119.1(3) . .
C19 C15 C14 120.0(4) . .
C18 C17 C16 118.1(4) . .
C18 C17 H17 121.0 . .
C16 C17 H17 121.0 . .
C17 C18 C19 119.4(4) . .
C17 C18 H18 120.3 . .
C19 C18 H18 120.3 . .
C18 C19 C15 119.6(4) . .
C18 C19 H19 120.2 . .
C15 C19 H19 120.2 . .
N4 C16 C17 123.8(4) . .
N4 C16 H16 118.1 . .
C17 C16 H16 118.1 . .

loop_
_geom_bond_atom_site_label_1
_geom_bond_atom_site_label_2
_geom_bond_distance
_geom_bond_site_symmetry_2
Mn1 N1 2.176(3) 3_566
Mn1 N1 2.176(3) .
Mn1 O1W 2.184(2) 3_566
Mn1 O1W 2.184(2) .
Mn1 O2W 2.226(2) 3_566
Mn1 O2W 2.226(2) .
S1 C1 1.625(4) .
N1 C1 1.153(4) .
O1W H1W1 0.8499 .
O1W H2W1 0.8500 .
O2W H1W2 0.8502 .
O2W H2W2 0.8498 .
C2 C3 1.264(11) .
C2 C4 1.462(9) .
C2 H2 0.9300 .
C3 C9 1.433(9) .
C3 H3 0.9300 .
C4 N2 1.3900 .
C4 C8 1.3900 .
N2 C5 1.3900 .
C5 C6 1.3900 .
C5 H5 0.9300 .
C6 C7 1.3900 .
C6 H6 0.9300 .
C7 C8 1.3900 .
C7 H7 0.9300 .
C8 H8 0.9300 .
C9 N3 1.3900 .
C9 C13 1.3900 .
N3 C10 1.3900 .
C10 C11 1.3900 .
C10 H10 0.9300 .
C11 C12 1.3900 .
C11 H11 0.9300 .
C12 C13 1.3900 .
C12 H12 0.9300 .
C13 H13 0.9300 .
C2A C3A 1.341(12) .
C2A C4A 1.419(9) .
C2A H2A 0.9300 .
C3A C9A 1.430(10) .
C3A H3A 0.9300 .
C4A N2A 1.3900 .
C4A C8A 1.3900 .
N2A C5A 1.3900 .
C5A C6A 1.3900 .
C5A H5A 0.9300 .
C6A C7A 1.3900 .
C6A H6A 0.9300 .
C7A C8A 1.3900 .
C7A H7A 0.9300 .
C8A H8A 0.9300 .
C9A N3A 1.3900 .
C9A C13A 1.3900 .
N3A C10A 1.3900 .
C10A C11A 1.3900 .
C10A H10A 0.9300 .
C11A C12A 1.3900 .
C11A H11A 0.9300 .
C12A C13A 1.3900 .
C12A H12A 0.9300 .
C13A H13A 0.9300 .
C20 C20 1.299(4) 3_576
C20 C21 1.469(4) .
C20 H20 0.9300 .
C21 N5 1.335(5) .
C21 C25 1.381(6) .
C22 N5 1.328(6) .
C22 C23 1.372(7) .
C22 H22 0.9300 .
C23 C24 1.362(8) .
C23 H23 0.9300 .
C24 C25 1.337(7) .
C24 H24 0.9300 .
C25 H25 0.9300 .
N4 C16 1.333(5) .
N4 C15 1.343(5) .
C14 C14 1.317(7) 3_666
C14 C15 1.463(5) .
C14 H14 0.9300 .
C15 C19 1.388(5) .
C17 C18 1.361(6) .
C17 C16 1.375(6) .
C17 H17 0.9300 .
C18 C19 1.380(6) .
C18 H18 0.9300 .
C19 H19 0.9300 .
C16 H16 0.9300 .
